data_4311593
loop_
_publ_author_name
'Maurizio Casarin'
'Carlo Corvaja'
'Corrado di Nicola'
'Daniele Falcomer'
'Lorenzo Franco'
'Magda Monari'
'Luciano Pandolfo'
'Claudio Pettinari'
'Fabio Piccinelli'
'Pietro Tagliatesta'

_publ_section_title
;
 Spontaneous Self-Assembly of an Unsymmetric Trinuclear Triangular
 Copper(II) Pyrazolate Complex, [Cu3(\m3-OH)(\m-pz)3(MeCOO)2(Hpz)] (Hpz =
 Pyrazole). Synthesis, Experimental and Theoretical Characterization,
 Reactivity, and Catalytic Activity
;
_journal_name_full 'Inorganic Chemistry'
_journal_page_first 5865
_journal_page_last 5876
_journal_paper_doi 10.1021/ic049260y
_journal_volume 43
_journal_year 2004
_chemical_formula_sum 'C10 H8 Cu F6 N4 O4'
_chemical_formula_weight 425.74
_chemical_name_systematic
; 
 ? 
;
_space_group_IT_number 9
_symmetry_cell_setting monoclinic
_symmetry_space_group_name_Hall 'C -2yc'
_symmetry_space_group_name_H-M 'C 1 c 1'
_atom_sites_solution_hydrogens geom
_atom_sites_solution_primary direct
_atom_sites_solution_secondary difmap
_audit_creation_method SHELXL-97
_cell_angle_alpha 90.00
_cell_angle_beta 94.568(3)
_cell_angle_gamma 90.00
_cell_formula_units_Z 4
_cell_length_a 13.9810(15)
_cell_length_b 13.0458(15)
_cell_length_c 8.8542(10)
_cell_measurement_temperature 293(2)
_cell_volume 1609.8(3)
_computing_cell_refinement 'Bruker SMART'
_computing_data_collection 'Bruker SMART'
_computing_data_reduction 'Bruker SAINT+'
_computing_molecular_graphics 'SCHAKAL-97 (Keller, 1997)'
_computing_publication_material 'SHELXL-97 (Sheldrick, 1997)'
_computing_structure_refinement 'SHELXL-97 (Sheldrick, 1997)'
_computing_structure_solution 'SIR-97 (Giacovazzo, 1997)'
_diffrn_ambient_temperature 293(2)
_diffrn_measured_fraction_theta_full 0.993
_diffrn_measured_fraction_theta_max 0.993
_diffrn_measurement_device_type 'SMART CCD area detector'
_diffrn_measurement_method 'phi and omega scans'
_diffrn_radiation_monochromator graphite
_diffrn_radiation_source 'fine-focus sealed tube'
_diffrn_radiation_type MoK\a
_diffrn_radiation_wavelength 0.71073
_diffrn_reflns_av_R_equivalents 0.0939
_diffrn_reflns_av_sigmaI/netI 0.0722
_diffrn_reflns_limit_h_max 19
_diffrn_reflns_limit_h_min -19
_diffrn_reflns_limit_k_max 18
_diffrn_reflns_limit_k_min -18
_diffrn_reflns_limit_l_max 12
_diffrn_reflns_limit_l_min -12
_diffrn_reflns_number 10276
_diffrn_reflns_theta_full 30.24
_diffrn_reflns_theta_max 30.24
_diffrn_reflns_theta_min 2.14
_exptl_absorpt_coefficient_mu 1.445
_exptl_absorpt_correction_T_max 1.000
_exptl_absorpt_correction_T_min 0.653
_exptl_absorpt_correction_type empirical
_exptl_absorpt_process_details SADABS
_exptl_crystal_colour blu
_exptl_crystal_density_diffrn 1.757
_exptl_crystal_density_method 'not measured'
_exptl_crystal_description block
_exptl_crystal_F_000 844
_exptl_crystal_size_max 0.30
_exptl_crystal_size_mid 0.25
_exptl_crystal_size_min 0.20
_refine_diff_density_max 1.204
_refine_diff_density_min -0.847
_refine_diff_density_rms 0.116
_refine_ls_abs_structure_details 'Flack H D (1983), Acta Cryst. A39, 876-881'
_refine_ls_abs_structure_Flack -0.001(19)
_refine_ls_extinction_method none
_refine_ls_goodness_of_fit_ref 1.041
_refine_ls_hydrogen_treatment mixed
_refine_ls_matrix_type full
_refine_ls_number_parameters 267
_refine_ls_number_reflns 4689
_refine_ls_number_restraints 2
_refine_ls_restrained_S_all 1.040
_refine_ls_R_factor_all 0.0655
_refine_ls_R_factor_gt 0.0562
_refine_ls_shift/su_max 0.000
_refine_ls_shift/su_mean 0.000
_refine_ls_structure_factor_coef Fsqd
_refine_ls_weighting_details 'calc w=1/[\s^2^(Fo^2^)+(0.1018P)^2^+0.0000P] where P=(Fo^2^+2Fc^2^)/3'
_refine_ls_weighting_scheme calc
_refine_ls_wR_factor_gt 0.1511
_refine_ls_wR_factor_ref 0.1607
_reflns_number_gt 4034
_reflns_number_total 4689
_reflns_threshold_expression >2sigma(I)
_cod_data_source_file ic049260ysi20040607_015540_2.cif
_cod_data_source_block Cu(CF3COO)2(pz)2,12
_cod_depositor_comments
;
The following automatic conversions were performed:
'_symmetry_cell_setting' value 'Monoclinic' changed to 'monoclinic'
according to '/home/saulius/struct/CIF-dictionaries/cif_core.dic'
dictionary named 'cif_core.dic' version 2.4.1 from 2010-06-29.

Automatic conversion script
Id: cif_fix_enum 1527 2010-12-29 10:47:43Z saulius 
;
_cod_database_code 4311593

loop_
_symmetry_equiv_pos_as_xyz
'x, y, z'
'x, -y, z+1/2'
'x+1/2, y+1/2, z'
'x+1/2, -y+1/2, z+1/2'

loop_
_atom_site_label
_atom_site_type_symbol
_atom_site_fract_x
_atom_site_fract_y
_atom_site_fract_z
_atom_site_U_iso_or_equiv
_atom_site_adp_type
_atom_site_occupancy
_atom_site_symmetry_multiplicity
_atom_site_calc_flag
_atom_site_refinement_flags
_atom_site_disorder_assembly
_atom_site_disorder_group
Cu Cu 0.05883(3) 0.06772(3) 0.83709(3) 0.03903(14) Uani 1 1 d . . .
O1 O 0.1024(3) 0.2105(3) 0.8444(4) 0.0581(8) Uani 1 1 d . . .
O2 O 0.1106(4) 0.2274(4) 1.0953(5) 0.0699(10) Uani 1 1 d . . .
O3 O 0.0173(3) -0.0789(2) 0.8289(3) 0.0419(6) Uani 1 1 d . . .
O4 O 0.0249(4) -0.0703(2) 1.0810(4) 0.0570(9) Uani 1 1 d . . .
N1 N -0.0718(3) 0.1070(3) 0.8919(4) 0.0469(7) Uani 1 1 d . . .
N3 N 0.1916(3) 0.0204(3) 0.8193(5) 0.0542(8) Uani 1 1 d . . .
F1 F 0.1349(16) 0.4272(7) 1.0627(13) 0.111(6) Uani 0.67(2) 1 d P A 1
F2 F 0.0950(14) 0.4142(8) 0.8371(16) 0.105(5) Uani 0.67(2) 1 d P A 1
F3 F 0.2372(8) 0.3744(8) 0.918(2) 0.127(6) Uani 0.67(2) 1 d P A 1
F11 F 0.060(5) 0.414(3) 0.977(14) 0.29(5) Uani 0.33(2) 1 d P A 2
F21 F 0.142(5) 0.403(2) 0.812(3) 0.19(3) Uani 0.33(2) 1 d P A 2
F31 F 0.187(6) 0.410(3) 1.039(7) 0.25(4) Uani 0.33(2) 1 d P A 2
F4 F 0.0624(5) -0.2846(4) 0.9808(10) 0.111(3) Uani 0.899(11) 1 d P B 1
F5 F -0.0673(5) -0.2530(4) 1.0736(6) 0.101(2) Uani 0.899(11) 1 d P B 1
F6 F -0.0604(6) -0.2611(4) 0.8338(5) 0.105(3) Uani 0.899(11) 1 d P B 1
F41 F 0.018(3) -0.289(3) 0.872(5) 0.070(10) Uiso 0.101(11) 1 d P B 2
F51 F -0.118(3) -0.229(4) 0.935(5) 0.080(12) Uiso 0.101(11) 1 d P B 2
F61 F 0.008(4) -0.289(4) 1.063(6) 0.094(15) Uiso 0.101(11) 1 d P B 2
C1 C -0.2279(4) 0.1340(6) 0.8922(8) 0.0684(14) Uani 1 1 d . . .
H1 H -0.2928 0.1375 0.8604 0.082 Uiso 1 1 calc R . .
C2 C -0.1853(4) 0.1602(6) 1.0294(7) 0.0721(14) Uani 1 1 d . . .
H2 H -0.2161 0.1847 1.1115 0.087 Uiso 1 1 calc R . .
C3 C -0.0907(3) 0.1446(5) 1.0256(5) 0.0545(11) Uani 1 1 d . . .
H3 H -0.0450 0.1582 1.1052 0.065 Uiso 1 1 calc R . .
C4 C 0.2741(6) 0.0669(5) 0.8566(17) 0.098(4) Uani 1 1 d . . .
H4 H 0.2804 0.1323 0.8981 0.117 Uiso 1 1 calc R . .
C5 C 0.3493(5) 0.0044(8) 0.8249(16) 0.117(4) Uani 1 1 d . . .
H5 H 0.4143 0.0205 0.8325 0.140 Uiso 1 1 calc R . .
C6 C 0.3088(6) -0.0843(7) 0.7809(15) 0.101(3) Uani 1 1 d . . .
H6 H 0.3412 -0.1440 0.7587 0.121 Uiso 1 1 calc R . .
C7 C 0.1149(3) 0.2577(3) 0.9670(5) 0.0469(8) Uani 1 1 d . A .
C8 C 0.1421(6) 0.3708(4) 0.9454(7) 0.0692(15) Uani 1 1 d . . .
C9 C 0.0105(3) -0.1146(3) 0.9603(4) 0.0385(7) Uani 1 1 d . B .
C10 C -0.0182(4) -0.2288(4) 0.9605(5) 0.0554(11) Uani 1 1 d . . .
N4 N 0.2143(4) -0.0728(3) 0.7742(7) 0.0644(13) Uani 1 1 d . . .
H4N H 0.1734 -0.1194 0.7446 0.077 Uiso 1 1 calc R . .
N2 N -0.1549(4) 0.1012(6) 0.8106(6) 0.0670(12) Uani 1 1 d . . .
H2N H -0.1621 0.0796 0.7186 0.080 Uiso 1 1 calc R . .

loop_
_atom_site_aniso_label
_atom_site_aniso_U_11
_atom_site_aniso_U_22
_atom_site_aniso_U_33
_atom_site_aniso_U_23
_atom_site_aniso_U_13
_atom_site_aniso_U_12
Cu 0.0487(2) 0.03327(19) 0.03588(19) -0.00276(19) 0.00823(13) -0.0050(2)
O1 0.077(2) 0.0386(15) 0.0599(19) -0.0032(13) 0.0155(16) -0.0104(15)
O2 0.090(3) 0.064(2) 0.055(2) 0.0078(16) -0.0005(17) -0.007(2)
O3 0.0531(14) 0.0389(14) 0.0349(13) -0.0022(9) 0.0105(11) -0.0091(11)
O4 0.094(3) 0.0439(16) 0.0333(13) -0.0019(10) 0.0049(15) -0.0031(16)
N1 0.0510(19) 0.0474(19) 0.0425(16) -0.0008(14) 0.0056(14) 0.0015(16)
N3 0.0524(19) 0.045(2) 0.067(2) -0.0094(16) 0.0145(16) -0.0075(16)
F1 0.207(17) 0.047(4) 0.081(6) -0.027(4) 0.028(8) -0.009(6)
F2 0.166(12) 0.051(4) 0.092(8) 0.021(4) -0.032(8) 0.009(6)
F3 0.103(6) 0.079(5) 0.206(15) -0.014(7) 0.062(9) -0.046(5)
F11 0.22(5) 0.09(2) 0.59(14) 0.10(5) 0.11(7) 0.07(3)
F21 0.40(8) 0.083(16) 0.082(13) -0.012(12) 0.07(3) -0.14(3)
F31 0.36(7) 0.10(2) 0.26(5) 0.08(3) -0.25(5) -0.12(3)
F4 0.107(4) 0.050(2) 0.182(7) 0.003(3) 0.038(5) 0.026(3)
F5 0.147(5) 0.072(3) 0.095(3) -0.003(2) 0.071(3) -0.042(3)
F6 0.176(6) 0.067(3) 0.069(3) -0.0050(19) -0.003(3) -0.067(4)
C1 0.050(2) 0.074(3) 0.082(4) -0.005(3) 0.009(2) 0.001(3)
C2 0.063(3) 0.090(4) 0.065(3) -0.004(3) 0.021(2) 0.014(3)
C3 0.052(2) 0.073(3) 0.0386(18) -0.0097(18) 0.0037(15) 0.015(2)
C4 0.052(3) 0.058(4) 0.185(12) -0.034(5) 0.014(5) -0.012(3)
C5 0.049(3) 0.081(5) 0.222(12) -0.043(6) 0.024(5) -0.010(3)
C6 0.057(3) 0.083(5) 0.167(10) -0.036(5) 0.033(5) 0.003(3)
C7 0.057(2) 0.0334(17) 0.0494(19) 0.0018(14) 0.0015(16) -0.0024(16)
C8 0.103(4) 0.037(2) 0.066(3) -0.0004(19) -0.002(3) -0.009(3)
C9 0.0473(17) 0.0318(15) 0.0374(15) -0.0007(12) 0.0090(13) -0.0037(13)
C10 0.074(3) 0.045(2) 0.050(2) 0.0019(17) 0.018(2) -0.013(2)
N4 0.057(3) 0.051(2) 0.088(3) -0.0219(19) 0.021(2) -0.0055(17)
N2 0.060(3) 0.077(4) 0.064(3) -0.010(3) 0.005(2) -0.004(3)

loop_
_atom_type_symbol
_atom_type_description
_atom_type_scat_dispersion_real
_atom_type_scat_dispersion_imag
_atom_type_scat_source
C C 0.0033 0.0016 'International Tables Vol C Tables 4.2.6.8 and 6.1.1.4'
H H 0.0000 0.0000 'International Tables Vol C Tables 4.2.6.8 and 6.1.1.4'
N N 0.0061 0.0033 'International Tables Vol C Tables 4.2.6.8 and 6.1.1.4'
O O 0.0106 0.0060 'International Tables Vol C Tables 4.2.6.8 and 6.1.1.4'
F F 0.0171 0.0103 'International Tables Vol C Tables 4.2.6.8 and 6.1.1.4'
Cu Cu 0.3201 1.2651 'International Tables Vol C Tables 4.2.6.8 and 6.1.1.4'

loop_
_geom_angle_atom_site_label_1
_geom_angle_atom_site_label_2
_geom_angle_atom_site_label_3
_geom_angle
_geom_angle_site_symmetry_1
_geom_angle_site_symmetry_3
_geom_angle_publ_flag
O1 Cu N3 90.48(17) . . ?
O1 Cu N1 92.06(17) . . ?
N3 Cu N1 170.07(18) . . ?
O1 Cu O3 178.75(16) . . ?
N3 Cu O3 88.28(16) . . ?
N1 Cu O3 89.18(16) . . ?
O1 Cu O4 93.34(13) . 2_554 ?
N3 Cu O4 92.77(18) . 2_554 ?
N1 Cu O4 96.67(16) . 2_554 ?
O3 Cu O4 86.65(11) . 2_554 ?
C7 O1 Cu 121.3(3) . . ?
C9 O3 Cu 111.2(2) . . ?
C9 O4 Cu 152.5(3) . 2 ?
N2 N1 C3 106.2(4) . . ?
N2 N1 Cu 129.5(3) . . ?
C3 N1 Cu 124.3(3) . . ?
C4 N3 N4 105.8(5) . . ?
C4 N3 Cu 130.1(4) . . ?
N4 N3 Cu 124.0(4) . . ?
C10 F41 F61 46(2) . . ?
C10 F61 F41 47(2) . . ?
C2 C1 N2 105.1(5) . . ?
C3 C2 C1 107.6(5) . . ?
N1 C3 C2 110.2(5) . . ?
N3 C4 C5 110.0(6) . . ?
C6 C5 C4 105.1(6) . . ?
N4 C6 C5 108.3(7) . . ?
O2 C7 O1 130.0(4) . . ?
O2 C7 C8 117.4(4) . . ?
O1 C7 C8 112.6(4) . . ?
F31 C8 F2 125.9(19) . . ?
F31 C8 F21 120(3) . . ?
F2 C8 F21 34(3) . . ?
F31 C8 F1 38(5) . . ?
F2 C8 F1 106.9(11) . . ?
F21 C8 F1 125.5(16) . . ?
F31 C8 F11 95(5) . . ?
F2 C8 F11 64(4) . . ?
F21 C8 F11 97(4) . . ?
F1 C8 F11 57(5) . . ?
F31 C8 F3 68(5) . . ?
F2 C8 F3 107.7(11) . . ?
F21 C8 F3 75(3) . . ?
F1 C8 F3 105.4(11) . . ?
F11 C8 F3 153(2) . . ?
F31 C8 C7 118.5(16) . . ?
F2 C8 C7 114.0(8) . . ?
F21 C8 C7 116.9(11) . . ?
F1 C8 C7 114.4(8) . . ?
F11 C8 C7 99(2) . . ?
F3 C8 C7 107.9(6) . . ?
O4 C9 O3 127.9(4) . . ?
O4 C9 C10 118.8(3) . . ?
O3 C9 C10 113.3(3) . . ?
F61 C10 F41 87(4) . . ?
F61 C10 F6 121(3) . . ?
F41 C10 F6 55(2) . . ?
F61 C10 F5 55(3) . . ?
F41 C10 F5 127(2) . . ?
F6 C10 F5 110.9(6) . . ?
F61 C10 F4 50(3) . . ?
F41 C10 F4 50(2) . . ?
F6 C10 F4 105.0(6) . . ?
F5 C10 F4 104.7(6) . . ?
F61 C10 F51 111(3) . . ?
F41 C10 F51 111(3) . . ?
F6 C10 F51 58.4(19) . . ?
F5 C10 F51 62.9(19) . . ?
F4 C10 F51 147(2) . . ?
F61 C10 C9 124(3) . . ?
F41 C10 C9 119(2) . . ?
F6 C10 C9 114.4(4) . . ?
F5 C10 C9 112.9(4) . . ?
F4 C10 C9 108.0(5) . . ?
F51 C10 C9 105(2) . . ?
N3 N4 C6 110.6(6) . . ?
N1 N2 C1 110.8(5) . . ?

loop_
_geom_bond_atom_site_label_1
_geom_bond_atom_site_label_2
_geom_bond_distance
_geom_bond_site_symmetry_2
_geom_bond_publ_flag
Cu O1 1.959(3) . ?
Cu N3 1.974(5) . ?
Cu N1 1.994(4) . ?
Cu O3 1.999(3) . ?
Cu O4 2.279(3) 2_554 ?
O1 C7 1.248(6) . ?
O2 C7 1.208(6) . ?
O3 C9 1.263(5) . ?
O4 C9 1.218(5) . ?
O4 Cu 2.279(3) 2 ?
N1 N2 1.319(7) . ?
N1 C3 1.327(6) . ?
N3 C4 1.322(9) . ?
N3 N4 1.326(6) . ?
F1 C8 1.282(9) . ?
F2 C8 1.254(10) . ?
F3 C8 1.372(12) . ?
F11 C8 1.33(5) . ?
F21 C8 1.26(3) . ?
F31 C8 1.12(3) . ?
F4 C10 1.342(9) . ?
F5 C10 1.297(6) . ?
F6 C10 1.295(7) . ?
F41 C10 1.24(4) . ?
F41 F61 1.71(7) . ?
F51 C10 1.39(4) . ?
F61 C10 1.24(5) . ?
C1 C2 1.354(10) . ?
C1 N2 1.366(8) . ?
C2 C3 1.341(8) . ?
C4 C5 1.378(12) . ?
C5 C6 1.332(12) . ?
C6 N4 1.326(10) . ?
C7 C8 1.541(6) . ?
C9 C10 1.543(6) . ?
